data_4075257
loop_
_publ_author_name
'Xu, Guo-Hai'
'Ma, Jian-Fang'
'Yu, Hai-Xia'
Li,
'Liu, Ying-Ying'
'Yang, Jin'
'Su, Zhong-Min'
'Shi, Chun-Feng'

_publ_section_title
;
 A Series of New Organotin&#x2212;Cyanometalate Compounds Based on
 Triorganotin, Diorganotin, and Organooxotin Clusters
;
_journal_issue 26
_journal_name_full Organometallics
_journal_page_first 5996
_journal_paper_doi 10.1021/om060157l
_journal_volume 25
_journal_year 2006
_chemical_formula_moiety 'C68 H72 Cl6 Fe N6 O5 Sn4'
_chemical_formula_sum 'C68 H72 Cl6 Fe N6 O5 Sn4'
_chemical_formula_weight 1796.63
_chemical_melting_point ?
_chemical_name_systematic
;
 ?
;
_space_group_IT_number 2
_symmetry_cell_setting triclinic
_symmetry_space_group_name_Hall '-P 1'
_symmetry_space_group_name_H-M 'P -1'
_atom_sites_solution_hydrogens geom
_atom_sites_solution_primary direct
_atom_sites_solution_secondary difmap
_audit_creation_method SHELXL-97
_cell_angle_alpha 81.9610(10)
_cell_angle_beta 77.6930(10)
_cell_angle_gamma 79.6730(10)
_cell_formula_units_Z 2
_cell_length_a 12.7533(8)
_cell_length_b 13.4046(8)
_cell_length_c 22.4209(13)
_cell_measurement_temperature 186.5
_cell_measurement_theta_max 26.0
_cell_measurement_theta_min 1.5
_cell_volume 3663.5(4)
_computing_cell_refinement 'Bruker SMART'
_computing_data_collection 'Bruker SMART'
_computing_data_reduction 'Bruker SAINT software (Bruker, 1999)'
_computing_molecular_graphics 'SHELXTL-PLUS (Sheldrick, 1990)'
_computing_publication_material SHELXL-97
_computing_structure_refinement 'SHELXL-97 (Sheldrick, 1997)'
_computing_structure_solution 'SHELXS-97(Sheldrick, 1997)'
_diffrn_ambient_temperature 186.5
_diffrn_measured_fraction_theta_full 0.977
_diffrn_measured_fraction_theta_max 0.964
_diffrn_measurement_device_type 'Bruker SMART APEX CCD'
_diffrn_measurement_method '\w scan'
_diffrn_radiation_monochromator graphite
_diffrn_radiation_source 'fine-focus sealed tube'
_diffrn_radiation_type MoK\a
_diffrn_radiation_wavelength 0.71073
_diffrn_reflns_av_R_equivalents 0.0493
_diffrn_reflns_av_sigmaI/netI 0.0636
_diffrn_reflns_limit_h_max 15
_diffrn_reflns_limit_h_min -6
_diffrn_reflns_limit_k_max 16
_diffrn_reflns_limit_k_min -15
_diffrn_reflns_limit_l_max 27
_diffrn_reflns_limit_l_min -24
_diffrn_reflns_number 19804
_diffrn_reflns_theta_full 25.00
_diffrn_reflns_theta_max 26.03
_diffrn_reflns_theta_min 1.55
_diffrn_standards_decay_% none
_diffrn_standards_interval_count none
_diffrn_standards_interval_time none
_diffrn_standards_number none
_exptl_absorpt_coefficient_mu 1.807
_exptl_absorpt_correction_T_max 0.862
_exptl_absorpt_correction_T_min 0.712
_exptl_absorpt_correction_type empirical
_exptl_absorpt_process_details SADABS
_exptl_crystal_colour orange
_exptl_crystal_density_diffrn 1.629
_exptl_crystal_density_meas ?
_exptl_crystal_density_method 'not measured'
_exptl_crystal_description block
_exptl_crystal_F_000 1780
_exptl_crystal_size_max 0.358
_exptl_crystal_size_mid 0.161
_exptl_crystal_size_min 0.082
_refine_diff_density_max 2.715
_refine_diff_density_min -1.123
_refine_diff_density_rms 0.164
_refine_ls_extinction_method none
_refine_ls_goodness_of_fit_ref 1.090
_refine_ls_hydrogen_treatment mixed
_refine_ls_matrix_type full
_refine_ls_number_parameters 815
_refine_ls_number_reflns 13935
_refine_ls_number_restraints 0
_refine_ls_restrained_S_all 1.090
_refine_ls_R_factor_all 0.0834
_refine_ls_R_factor_gt 0.0597
_refine_ls_shift/su_max 0.002
_refine_ls_shift/su_mean 0.000
_refine_ls_structure_factor_coef Fsqd
_refine_ls_weighting_details 'calc w=1/[\s^2^(Fo^2^)+(0.0666P)^2^+14.5462P] where P=(Fo^2^+2Fc^2^)/3'
_refine_ls_weighting_scheme calc
_refine_ls_wR_factor_gt 0.1401
_refine_ls_wR_factor_ref 0.1541
_reflns_number_gt 10623
_reflns_number_total 13935
_reflns_threshold_expression >2sigma(I)
_cod_data_source_file om060157lsi20060217_115015.cif
_cod_data_source_block compound-6
_cod_depositor_comments
;
The following automatic conversions were performed:

'_chemical_melting_point' value 'not measured' was changed to '?' -
the value is undefined or not given.

Automatic conversion script
Id: cif_fix_values 1715 2011-07-08 13:25:40Z adriana 

The following automatic conversions were performed:

'_exptl_crystal_density_meas' value 'none' was changed to '?' - the
value is perceived as not measured.

Automatic conversion script
Id: cif_fix_values 3008 2015-01-20 13:52:24Z robertas 
;
_cod_original_sg_symbol_H-M p-1
_cod_database_code 4075257

loop_
_symmetry_equiv_pos_as_xyz
'x, y, z'
'-x, -y, -z'

loop_
_atom_site_label
_atom_site_type_symbol
_atom_site_fract_x
_atom_site_fract_y
_atom_site_fract_z
_atom_site_U_iso_or_equiv
_atom_site_adp_type
_atom_site_occupancy
_atom_site_symmetry_multiplicity
_atom_site_calc_flag
_atom_site_refinement_flags
C1 C 0.7532(6) 0.8227(5) 0.6586(3) 0.0276(16) Uani 1 1 d .
C2 C 0.6580(7) 0.7937(6) 0.8331(3) 0.0333(17) Uani 1 1 d .
C3 C 0.6322(6) 0.9455(6) 0.7407(3) 0.0319(17) Uani 1 1 d .
C4 C 0.7813(7) 0.6661(6) 0.7475(3) 0.0378(19) Uani 1 1 d .
C5 C 0.8258(7) 0.8474(5) 0.7553(3) 0.0328(17) Uani 1 1 d .
C6 C 0.8604(7) 0.6975(5) 0.4982(4) 0.0350(18) Uani 1 1 d .
H6A H 0.8864 0.6854 0.4555 0.042 Uiso 1 1 calc R
H6B H 0.9192 0.6710 0.5200 0.042 Uiso 1 1 calc R
C7 C 0.7661(6) 0.6408(5) 0.5246(4) 0.0351(18) Uani 1 1 d .
C8 C 0.6952(8) 0.6281(6) 0.4880(4) 0.048(2) Uani 1 1 d .
H8 H 0.7071 0.6528 0.4467 0.057 Uiso 1 1 calc R
C9 C 0.6056(9) 0.5781(7) 0.5133(6) 0.066(3) Uani 1 1 d .
H9 H 0.5588 0.5692 0.4886 0.079 Uiso 1 1 calc R
C10 C 0.5867(9) 0.5423(7) 0.5745(6) 0.070(3) Uani 1 1 d .
H10 H 0.5265 0.5103 0.5913 0.084 Uiso 1 1 calc R
C11 C 0.6578(9) 0.5542(7) 0.6112(5) 0.062(3) Uani 1 1 d .
H11 H 0.6461 0.5291 0.6525 0.075 Uiso 1 1 calc R
C12 C 0.7468(8) 0.6038(6) 0.5858(4) 0.048(2) Uani 1 1 d .
H12 H 0.7939 0.6121 0.6105 0.058 Uiso 1 1 calc R
C13 C 0.6665(6) 0.9528(6) 0.5032(4) 0.0354(18) Uani 1 1 d .
H13A H 0.6736 1.0203 0.5111 0.043 Uiso 1 1 calc R
H13B H 0.6508 0.9587 0.4623 0.043 Uiso 1 1 calc R
C14 C 0.5701(6) 0.9190(6) 0.5485(3) 0.0320(17) Uani 1 1 d .
C15 C 0.5206(7) 0.8401(6) 0.5376(4) 0.043(2) Uani 1 1 d .
H15 H 0.5478 0.8084 0.5019 0.052 Uiso 1 1 calc R
C16 C 0.4331(8) 0.8081(7) 0.5779(5) 0.056(3) Uani 1 1 d .
H16 H 0.4015 0.7556 0.5694 0.068 Uiso 1 1 calc R
C17 C 0.3929(7) 0.8534(8) 0.6301(4) 0.054(3) Uani 1 1 d .
H17 H 0.3336 0.8315 0.6574 0.065 Uiso 1 1 calc R
C18 C 0.4385(8) 0.9320(9) 0.6437(4) 0.056(3) Uani 1 1 d .
H18 H 0.4097 0.9632 0.6794 0.067 Uiso 1 1 calc R
C19 C 0.5278(7) 0.9633(7) 0.6030(4) 0.043(2) Uani 1 1 d .
H19 H 0.5600 1.0147 0.6122 0.052 Uiso 1 1 calc R
C20 C 1.1491(6) 0.9205(6) 0.3807(4) 0.0347(18) Uani 1 1 d .
H20A H 1.1896 0.9684 0.3527 0.042 Uiso 1 1 calc R
H20B H 1.1915 0.8912 0.4118 0.042 Uiso 1 1 calc R
C21 C 1.1383(6) 0.8360(5) 0.3453(3) 0.0322(17) Uani 1 1 d .
C22 C 1.1503(8) 0.8507(7) 0.2819(4) 0.046(2) Uani 1 1 d .
H22 H 1.1638 0.9133 0.2608 0.056 Uiso 1 1 calc R
C23 C 1.1424(10) 0.7719(9) 0.2504(5) 0.072(3) Uani 1 1 d .
H23 H 1.1490 0.7827 0.2079 0.087 Uiso 1 1 calc R
C24 C 1.1251(10) 0.6791(9) 0.2797(6) 0.076(4) Uani 1 1 d .
H24 H 1.1207 0.6269 0.2575 0.091 Uiso 1 1 calc R
C25 C 1.1142(9) 0.6627(7) 0.3426(6) 0.070(3) Uani 1 1 d .
H25 H 1.1030 0.5989 0.3629 0.084 Uiso 1 1 calc R
C26 C 1.1198(8) 0.7411(6) 0.3758(5) 0.051(2) Uani 1 1 d .
H26 H 1.1112 0.7302 0.4183 0.061 Uiso 1 1 calc R
C27 C 0.9000(7) 1.1318(6) 0.3901(4) 0.041(2) Uani 1 1 d .
H27A H 0.9161 1.1336 0.3458 0.049 Uiso 1 1 calc R
H27B H 0.8255 1.1196 0.4037 0.049 Uiso 1 1 calc R
C28 C 0.9040(7) 1.2385(6) 0.4053(4) 0.0365(18) Uani 1 1 d .
C29 C 0.8386(8) 1.2770(7) 0.4572(4) 0.050(2) Uani 1 1 d .
H29 H 0.7935 1.2367 0.4844 0.060 Uiso 1 1 calc R
C30 C 0.8404(9) 1.3760(7) 0.4690(4) 0.060(3) Uani 1 1 d .
H30 H 0.7971 1.4011 0.5043 0.072 Uiso 1 1 calc R
C31 C 0.9047(9) 1.4359(7) 0.4294(5) 0.058(3) Uani 1 1 d .
H31 H 0.9041 1.5024 0.4372 0.069 Uiso 1 1 calc R
C32 C 0.9709(8) 1.3993(7) 0.3777(4) 0.050(2) Uani 1 1 d .
H32 H 1.0153 1.4408 0.3510 0.060 Uiso 1 1 calc R
C33 C 0.9716(7) 1.3009(6) 0.3654(4) 0.0371(18) Uani 1 1 d .
H33 H 1.0170 1.2762 0.3306 0.044 Uiso 1 1 calc R
C34 C 0.8596(8) 0.8856(7) 0.3573(3) 0.045(2) Uani 1 1 d .
H34A H 0.9010 0.8208 0.3458 0.054 Uiso 1 1 calc R
H34B H 0.7835 0.8778 0.3672 0.054 Uiso 1 1 calc R
C35 C 0.873(3) 0.952(2) 0.3108(15) 0.261(15) Uiso 1 1 d .
H35A H 0.8505 0.9305 0.2772 0.392 Uiso 1 1 calc R
H35B H 0.9490 0.9588 0.2993 0.392 Uiso 1 1 calc R
H35C H 0.8314 1.0164 0.3209 0.392 Uiso 1 1 calc R
C36 C 0.5310(8) 0.6435(7) 0.9990(4) 0.049(2) Uani 1 1 d .
H36A H 0.5616 0.5882 1.0260 0.058 Uiso 1 1 calc R
H36B H 0.4571 0.6667 1.0191 0.058 Uiso 1 1 calc R
C37 C 0.5271(8) 0.6020(6) 0.9404(4) 0.043(2) Uani 1 1 d .
C38 C 0.6153(9) 0.5401(7) 0.9115(4) 0.053(2) Uani 1 1 d .
H38 H 0.6778 0.5227 0.9281 0.063 Uiso 1 1 calc R
C39 C 0.6107(12) 0.5028(8) 0.8568(5) 0.076(4) Uani 1 1 d .
H39 H 0.6705 0.4615 0.8366 0.091 Uiso 1 1 calc R
C40 C 0.5166(15) 0.5282(10) 0.8331(5) 0.086(5) Uani 1 1 d .
H40 H 0.5133 0.5031 0.7971 0.103 Uiso 1 1 calc R
C41 C 0.4299(13) 0.5885(10) 0.8614(6) 0.083(4) Uani 1 1 d .
H41 H 0.3664 0.6039 0.8456 0.100 Uiso 1 1 calc R
C42 C 0.4366(9) 0.6279(8) 0.9150(5) 0.063(3) Uani 1 1 d .
H42 H 0.3782 0.6725 0.9336 0.076 Uiso 1 1 calc R
C43 C 0.7939(8) 0.7390(7) 0.9806(5) 0.053(2) Uani 1 1 d .
H43A H 0.8258 0.7895 0.9501 0.064 Uiso 1 1 calc R
H43B H 0.8116 0.7461 1.0196 0.064 Uiso 1 1 calc R
C44 C 0.8415(8) 0.6349(7) 0.9625(5) 0.052(2) Uani 1 1 d .
C45 C 0.8440(10) 0.5511(9) 1.0049(7) 0.078(4) Uani 1 1 d .
H45 H 0.8173 0.5592 1.0462 0.093 Uiso 1 1 calc R
C46 C 0.8863(13) 0.4525(11) 0.9874(9) 0.104(5) Uani 1 1 d .
H46 H 0.8894 0.3957 1.0165 0.125 Uiso 1 1 calc R
C47 C 0.9229(13) 0.4433(12) 0.9256(10) 0.108(6) Uani 1 1 d .
H47 H 0.9505 0.3788 0.9133 0.130 Uiso 1 1 calc R
C48 C 0.9205(11) 0.5244(12) 0.8819(8) 0.093(4) Uani 1 1 d .
H48 H 0.9462 0.5166 0.8405 0.112 Uiso 1 1 calc R
C49 C 0.8782(9) 0.6182(9) 0.9016(6) 0.071(3) Uani 1 1 d .
H49 H 0.8740 0.6742 0.8721 0.085 Uiso 1 1 calc R
C50 C 0.6293(8) 1.0223(7) 1.0992(5) 0.055(3) Uani 1 1 d .
H50A H 0.6720 1.0525 1.0622 0.066 Uiso 1 1 calc R
H50B H 0.5948 1.0768 1.1244 0.066 Uiso 1 1 calc R
C51 C 0.7040(7) 0.9498(7) 1.1330(4) 0.047(2) Uani 1 1 d .
C52 C 0.8057(9) 0.9064(9) 1.1044(5) 0.067(3) Uani 1 1 d .
H52 H 0.8296 0.9233 1.0627 0.080 Uiso 1 1 calc R
C53 C 0.8735(10) 0.8363(11) 1.1383(8) 0.086(4) Uani 1 1 d .
H53 H 0.9415 0.8067 1.1188 0.103 Uiso 1 1 calc R
C54 C 0.8391(13) 0.8124(13) 1.1993(8) 0.103(5) Uani 1 1 d .
H54 H 0.8853 0.7690 1.2219 0.123 Uiso 1 1 calc R
C55 C 0.7387(12) 0.8508(13) 1.2276(6) 0.095(5) Uani 1 1 d .
H55 H 0.7141 0.8301 1.2688 0.114 Uiso 1 1 calc R
C56 C 0.6726(9) 0.9208(10) 1.1954(5) 0.070(3) Uani 1 1 d .
H56 H 0.6050 0.9495 1.2160 0.084 Uiso 1 1 calc R
C57 C 0.3496(8) 0.9374(6) 1.1289(4) 0.044(2) Uani 1 1 d .
H57A H 0.3605 0.8864 1.1631 0.053 Uiso 1 1 calc R
H57B H 0.3155 1.0009 1.1456 0.053 Uiso 1 1 calc R
C58 C 0.2752(8) 0.9056(8) 1.0958(4) 0.051(2) Uani 1 1 d .
C59 C 0.2884(10) 0.8092(11) 1.0789(6) 0.094(5) Uani 1 1 d .
H59 H 0.3476 0.7622 1.0878 0.113 Uiso 1 1 calc R
C60 C 0.2195(13) 0.7808(17) 1.0501(9) 0.137(9) Uani 1 1 d .
H60 H 0.2298 0.7141 1.0402 0.164 Uiso 1 1 calc R
C61 C 0.1341(19) 0.849(2) 1.0352(8) 0.153(11) Uani 1 1 d .
H61 H 0.0888 0.8296 1.0128 0.183 Uiso 1 1 calc R
C62 C 0.1145(15) 0.9447(19) 1.0532(9) 0.148(9) Uani 1 1 d .
H62 H 0.0539 0.9902 1.0448 0.178 Uiso 1 1 calc R
C63 C 0.1852(12) 0.9733(11) 1.0836(7) 0.097(5) Uani 1 1 d .
H63 H 0.1724 1.0384 1.0960 0.116 Uiso 1 1 calc R
C64 C 0.5720(13) 0.7331(9) 1.1373(6) 0.075(4) Uani 1 1 d .
H64A H 0.5589 0.7739 1.1714 0.090 Uiso 1 1 calc R
H64B H 0.5109 0.6967 1.1425 0.090 Uiso 1 1 calc R
C65 C 0.660(2) 0.667(2) 1.1398(10) 0.190(11) Uani 1 1 d .
H65A H 0.6506 0.6250 1.1785 0.285 Uiso 1 1 calc R
H65B H 0.7205 0.7018 1.1359 0.285 Uiso 1 1 calc R
H65C H 0.6724 0.6245 1.1070 0.285 Uiso 1 1 calc R
C66 C 0.1139(12) 0.8812(12) 0.8271(6) 0.097(4) Uani 1 1 d .
H66A H 0.0601 0.8963 0.8011 0.117 Uiso 1 1 calc R
H66B H 0.1219 0.9448 0.8404 0.117 Uiso 1 1 calc R
C67 C 0.4120(10) 0.7343(9) 0.3384(5) 0.080(4) Uani 1 1 d .
H67A H 0.3494 0.7033 0.3374 0.096 Uiso 1 1 calc R
H67B H 0.4046 0.8007 0.3147 0.096 Uiso 1 1 calc R
C68 C 0.177(2) 0.5739(17) 0.7517(13) 0.185(11) Uani 1 1 d .
N1 N 0.7896(5) 0.8379(4) 0.6074(3) 0.0288(13) Uani 1 1 d .
N2 N 0.6361(6) 0.7931(5) 0.8851(3) 0.0391(16) Uani 1 1 d .
N3 N 0.5964(6) 1.0295(6) 0.7374(3) 0.0437(17) Uani 1 1 d .
N4 N 0.8297(8) 0.5857(6) 0.7471(4) 0.063(2) Uani 1 1 d .
N5 N 0.9033(7) 0.8744(6) 0.7608(4) 0.0519(19) Uani 1 1 d .
N6 N 0.5868(6) 0.7575(5) 0.7359(3) 0.0374(16) Uani 1 1 d .
O1 O 0.8894(4) 0.9064(4) 0.41124(19) 0.0287(11) Uani 1 1 d .
O2 O 0.9345(4) 0.9369(3) 0.51023(19) 0.0227(10) Uani 1 1 d .
O3 O 0.5756(5) 0.7995(4) 1.0821(2) 0.0397(14) Uani 1 1 d .
O4 O 0.5480(4) 0.9134(4) 0.9865(2) 0.0319(12) Uani 1 1 d .
O5 O 0.5147(6) 0.7234(6) 0.7303(3) 0.067(2) Uani 1 1 d .
Fe1 Fe 0.69530(9) 0.80135(8) 0.74490(4) 0.0284(2) Uani 1 1 d .
Sn1 Sn 0.81834(4) 0.85724(3) 0.50381(2) 0.02210(12) Uani 1 1 d .
Sn2 Sn 1.00002(4) 1.00327(3) 0.424700(19) 0.02123(12) Uani 1 1 d .
Sn3 Sn 0.62251(5) 0.76648(4) 0.98833(2) 0.03324(15) Uani 1 1 d .
Sn4 Sn 0.50502(5) 0.95827(4) 1.07375(2) 0.03198(14) Uani 1 1 d .
Cl1 Cl 0.0694(6) 0.7995(6) 0.8906(2) 0.186(3) Uani 1 1 d .
Cl2 Cl 0.2314(7) 0.8310(6) 0.7872(4) 0.236(4) Uani 1 1 d .
Cl3 Cl 0.4102(3) 0.7517(3) 0.41384(17) 0.0965(11) Uani 1 1 d .
Cl4 Cl 0.5268(5) 0.6602(4) 0.3034(2) 0.167(3) Uani 1 1 d .
Cl5 Cl 0.3070(6) 0.5974(4) 0.7028(3) 0.166(2) Uani 1 1 d .
Cl6 Cl 0.2052(9) 0.4613(9) 0.7930(5) 0.167(5) Uani 0.50 1 d P
Cl6' Cl 0.1784(13) 0.4401(10) 0.7254(10) 0.239(9) Uani 0.50 1 d P

loop_
_atom_site_aniso_label
_atom_site_aniso_U_11
_atom_site_aniso_U_22
_atom_site_aniso_U_33
_atom_site_aniso_U_23
_atom_site_aniso_U_13
_atom_site_aniso_U_12
C1 0.032(4) 0.022(4) 0.030(4) -0.006(3) -0.002(3) -0.010(3)
C2 0.043(5) 0.028(4) 0.028(4) -0.004(3) 0.005(3) -0.014(4)
C3 0.037(4) 0.031(4) 0.026(4) 0.000(3) -0.003(3) -0.007(4)
C4 0.055(5) 0.029(4) 0.025(4) 0.000(3) 0.004(4) -0.013(4)
C5 0.047(5) 0.023(4) 0.025(4) -0.004(3) -0.003(3) -0.002(4)
C6 0.043(5) 0.019(4) 0.044(4) -0.013(3) 0.003(4) -0.012(3)
C7 0.033(4) 0.020(4) 0.051(5) -0.012(3) 0.000(4) -0.003(3)
C8 0.057(6) 0.027(4) 0.062(6) -0.009(4) -0.012(5) -0.012(4)
C9 0.055(7) 0.037(5) 0.114(10) -0.010(6) -0.021(6) -0.020(5)
C10 0.053(7) 0.037(6) 0.116(10) -0.011(6) 0.009(7) -0.027(5)
C11 0.074(7) 0.028(5) 0.075(7) -0.001(4) 0.014(6) -0.019(5)
C12 0.054(6) 0.032(5) 0.058(6) -0.008(4) -0.003(5) -0.015(4)
C13 0.033(4) 0.034(4) 0.035(4) 0.008(3) -0.006(3) -0.002(3)
C14 0.028(4) 0.034(4) 0.035(4) 0.002(3) -0.010(3) -0.005(3)
C15 0.034(5) 0.037(5) 0.058(5) -0.005(4) -0.006(4) -0.004(4)
C16 0.047(6) 0.043(5) 0.079(7) 0.011(5) -0.020(5) -0.014(5)
C17 0.029(5) 0.072(7) 0.051(6) 0.026(5) -0.006(4) -0.008(5)
C18 0.041(5) 0.090(8) 0.029(4) -0.006(4) -0.002(4) 0.007(5)
C19 0.037(5) 0.054(5) 0.042(5) -0.014(4) -0.013(4) -0.004(4)
C20 0.025(4) 0.045(5) 0.037(4) -0.017(3) 0.004(3) -0.014(4)
C21 0.031(4) 0.023(4) 0.037(4) -0.008(3) 0.004(3) 0.004(3)
C22 0.058(6) 0.043(5) 0.035(4) -0.011(4) 0.012(4) -0.020(4)
C23 0.091(9) 0.085(8) 0.044(5) -0.034(5) 0.019(5) -0.039(7)
C24 0.087(9) 0.058(7) 0.088(9) -0.047(6) 0.009(7) -0.025(6)
C25 0.070(8) 0.033(5) 0.108(10) -0.007(5) -0.005(7) -0.023(5)
C26 0.062(6) 0.024(4) 0.062(6) 0.004(4) -0.004(5) -0.010(4)
C27 0.039(5) 0.043(5) 0.047(5) -0.001(4) -0.026(4) -0.005(4)
C28 0.035(4) 0.037(4) 0.035(4) 0.003(3) -0.010(3) -0.002(4)
C29 0.050(6) 0.043(5) 0.044(5) 0.002(4) 0.003(4) 0.006(4)
C30 0.069(7) 0.045(6) 0.048(5) -0.005(4) 0.002(5) 0.023(5)
C31 0.070(7) 0.030(5) 0.067(6) -0.013(4) -0.004(5) 0.005(5)
C32 0.055(6) 0.034(5) 0.055(5) -0.003(4) 0.001(5) -0.009(4)
C33 0.033(4) 0.033(4) 0.039(4) -0.001(3) -0.005(4) 0.007(4)
C34 0.065(6) 0.051(5) 0.023(4) -0.006(3) -0.006(4) -0.020(5)
C36 0.073(7) 0.046(5) 0.029(4) -0.003(3) 0.004(4) -0.031(5)
C37 0.061(6) 0.035(5) 0.035(4) 0.001(3) 0.002(4) -0.027(4)
C38 0.062(6) 0.050(6) 0.047(5) -0.012(4) 0.011(5) -0.032(5)
C39 0.113(11) 0.058(7) 0.052(6) -0.021(5) 0.035(7) -0.052(7)
C40 0.163(15) 0.072(8) 0.044(6) 0.006(6) -0.029(8) -0.076(10)
C41 0.119(12) 0.078(9) 0.072(8) 0.005(7) -0.040(8) -0.049(9)
C42 0.065(7) 0.050(6) 0.078(7) 0.001(5) -0.021(6) -0.017(5)
C43 0.056(6) 0.049(6) 0.058(6) -0.007(4) -0.005(5) -0.022(5)
C44 0.044(5) 0.046(6) 0.069(6) -0.014(5) -0.014(5) -0.006(4)
C45 0.063(8) 0.061(7) 0.112(10) 0.007(7) -0.039(7) -0.006(6)
C46 0.099(12) 0.061(9) 0.163(16) 0.011(10) -0.063(12) -0.015(8)
C47 0.081(11) 0.069(10) 0.179(18) -0.041(12) -0.038(12) 0.015(8)
C48 0.075(9) 0.092(11) 0.120(12) -0.056(10) -0.021(8) 0.007(8)
C49 0.055(7) 0.066(7) 0.090(9) -0.025(6) -0.013(6) 0.005(6)
C50 0.065(7) 0.052(6) 0.059(6) -0.011(5) -0.026(5) -0.021(5)
C51 0.041(5) 0.058(6) 0.049(5) -0.024(4) -0.010(4) -0.012(4)
C52 0.065(7) 0.064(7) 0.075(7) -0.029(6) 0.008(6) -0.027(6)
C53 0.044(7) 0.083(9) 0.130(13) -0.036(9) -0.007(8) 0.001(7)
C54 0.079(11) 0.122(13) 0.112(13) -0.001(10) -0.037(10) -0.017(10)
C55 0.079(10) 0.152(14) 0.063(8) -0.009(8) -0.035(7) -0.019(10)
C56 0.053(6) 0.113(10) 0.046(6) -0.020(6) -0.019(5) -0.003(6)
C57 0.064(6) 0.036(5) 0.028(4) -0.005(3) 0.012(4) -0.019(4)
C58 0.056(6) 0.058(6) 0.034(4) -0.002(4) 0.016(4) -0.030(5)
C59 0.064(8) 0.107(10) 0.120(11) -0.081(9) 0.031(7) -0.041(8)
C60 0.069(10) 0.19(2) 0.169(18) -0.133(16) 0.052(11) -0.071(12)
C61 0.129(17) 0.27(3) 0.094(12) -0.050(16) 0.007(12) -0.15(2)
C62 0.108(14) 0.20(2) 0.149(17) 0.085(16) -0.068(13) -0.098(16)
C63 0.085(10) 0.091(10) 0.120(12) 0.034(8) -0.032(9) -0.050(9)
C64 0.118(12) 0.052(7) 0.064(7) 0.008(5) -0.050(8) -0.012(7)
C65 0.25(3) 0.22(3) 0.109(16) 0.012(17) -0.016(19) -0.13(3)
C66 0.090(10) 0.116(12) 0.092(10) -0.004(8) -0.015(8) -0.043(9)
C67 0.084(9) 0.057(7) 0.075(8) 0.010(6) 0.016(7) 0.004(6)
C68 0.16(2) 0.122(17) 0.28(3) 0.051(18) -0.09(2) -0.044(16)
N1 0.037(4) 0.028(3) 0.023(3) -0.002(2) -0.004(3) -0.011(3)
N2 0.059(5) 0.030(4) 0.026(3) -0.003(3) 0.005(3) -0.017(3)
N3 0.048(5) 0.036(4) 0.045(4) -0.007(3) -0.004(3) -0.004(4)
N4 0.087(7) 0.036(5) 0.052(5) -0.001(4) 0.015(4) -0.006(5)
N5 0.049(5) 0.053(5) 0.058(5) -0.013(4) -0.014(4) -0.011(4)
N6 0.049(4) 0.034(4) 0.030(3) 0.005(3) -0.006(3) -0.017(3)
O1 0.032(3) 0.044(3) 0.015(2) -0.007(2) -0.003(2) -0.019(2)
O2 0.024(2) 0.028(3) 0.018(2) -0.0022(18) -0.0016(19) -0.012(2)
O3 0.067(4) 0.035(3) 0.018(2) 0.004(2) -0.009(2) -0.015(3)
O4 0.048(3) 0.030(3) 0.020(2) -0.0019(19) -0.004(2) -0.013(2)
O5 0.071(5) 0.076(5) 0.067(4) 0.018(4) -0.027(4) -0.048(4)
Fe1 0.0378(6) 0.0256(5) 0.0205(5) -0.0024(4) 0.0021(4) -0.0111(5)
Sn1 0.0233(3) 0.0230(2) 0.0212(2) -0.00486(17) -0.00105(18) -0.00876(19)
Sn2 0.0235(3) 0.0241(2) 0.0169(2) -0.00404(17) -0.00111(18) -0.00770(19)
Sn3 0.0471(3) 0.0296(3) 0.0241(3) -0.00225(19) -0.0015(2) -0.0157(2)
Sn4 0.0494(3) 0.0318(3) 0.0179(2) -0.00180(19) -0.0034(2) -0.0188(3)
Cl1 0.207(6) 0.230(7) 0.105(4) 0.049(4) -0.008(4) -0.071(6)
Cl2 0.229(8) 0.170(6) 0.241(8) -0.044(6) 0.123(7) -0.039(6)
Cl3 0.114(3) 0.081(2) 0.098(2) -0.0113(19) -0.039(2) -0.001(2)
Cl4 0.163(5) 0.133(4) 0.121(4) 0.033(3) 0.072(3) 0.039(3)
Cl5 0.225(7) 0.122(4) 0.153(5) -0.005(3) -0.017(5) -0.065(4)
Cl6 0.113(7) 0.176(11) 0.154(9) 0.082(8) -0.002(7) 0.025(7)
Cl6' 0.207(14) 0.150(11) 0.38(2) 0.128(13) -0.168(16) -0.068(10)

loop_
_atom_type_symbol
_atom_type_description
_atom_type_scat_dispersion_real
_atom_type_scat_dispersion_imag
_atom_type_scat_source
C C 0.0033 0.0016 'International Tables Vol C Tables 4.2.6.8 and 6.1.1.4'
H H 0.0000 0.0000 'International Tables Vol C Tables 4.2.6.8 and 6.1.1.4'
N N 0.0061 0.0033 'International Tables Vol C Tables 4.2.6.8 and 6.1.1.4'
O O 0.0106 0.0060 'International Tables Vol C Tables 4.2.6.8 and 6.1.1.4'
Fe Fe 0.3463 0.8444 'International Tables Vol C Tables 4.2.6.8 and 6.1.1.4'
Sn Sn -0.6537 1.4246 'International Tables Vol C Tables 4.2.6.8 and 6.1.1.4'
Cl Cl 0.1484 0.1585 'International Tables Vol C Tables 4.2.6.8 and 6.1.1.4'

loop_
_geom_angle_atom_site_label_1
_geom_angle_atom_site_label_2
_geom_angle_atom_site_label_3
_geom_angle
_geom_angle_site_symmetry_1
_geom_angle_site_symmetry_3
N1 C1 Fe1 177.7(6) . .
N2 C2 Fe1 177.4(7) . .
N3 C3 Fe1 179.0(7) . .
N4 C4 Fe1 177.1(8) . .
N5 C5 Fe1 179.3(7) . .
C7 C6 Sn1 112.6(5) . .
C7 C6 H6A 109.1 . .
Sn1 C6 H6A 109.1 . .
C7 C6 H6B 109.1 . .
Sn1 C6 H6B 109.1 . .
H6A C6 H6B 107.8 . .
C12 C7 C8 119.0(8) . .
C12 C7 C6 120.6(7) . .
C8 C7 C6 120.4(8) . .
C7 C8 C9 120.2(9) . .
C7 C8 H8 119.9 . .
C9 C8 H8 119.9 . .
C10 C9 C8 120.3(10) . .
C10 C9 H9 119.8 . .
C8 C9 H9 119.8 . .
C9 C10 C11 119.8(9) . .
C9 C10 H10 120.1 . .
C11 C10 H10 120.1 . .
C10 C11 C12 119.7(10) . .
C10 C11 H11 120.2 . .
C12 C11 H11 120.2 . .
C7 C12 C11 121.1(9) . .
C7 C12 H12 119.4 . .
C11 C12 H12 119.4 . .
C14 C13 Sn1 116.4(5) . .
C14 C13 H13A 108.2 . .
Sn1 C13 H13A 108.2 . .
C14 C13 H13B 108.2 . .
Sn1 C13 H13B 108.2 . .
H13A C13 H13B 107.3 . .
C19 C14 C15 117.2(8) . .
C19 C14 C13 122.1(7) . .
C15 C14 C13 120.7(7) . .
C16 C15 C14 121.9(9) . .
C16 C15 H15 119.1 . .
C14 C15 H15 119.1 . .
C17 C16 C15 119.6(9) . .
C17 C16 H16 120.2 . .
C15 C16 H16 120.2 . .
C16 C17 C18 121.2(8) . .
C16 C17 H17 119.4 . .
C18 C17 H17 119.4 . .
C19 C18 C17 118.9(9) . .
C19 C18 H18 120.6 . .
C17 C18 H18 120.6 . .
C18 C19 C14 121.2(8) . .
C18 C19 H19 119.4 . .
C14 C19 H19 119.4 . .
C21 C20 Sn2 115.8(5) . .
C21 C20 H20A 108.3 . .
Sn2 C20 H20A 108.3 . .
C21 C20 H20B 108.3 . .
Sn2 C20 H20B 108.3 . .
H20A C20 H20B 107.4 . .
C22 C21 C26 119.0(8) . .
C22 C21 C20 120.6(7) . .
C26 C21 C20 120.3(7) . .
C23 C22 C21 119.7(9) . .
C23 C22 H22 120.1 . .
C21 C22 H22 120.1 . .
C24 C23 C22 121.6(10) . .
C24 C23 H23 119.2 . .
C22 C23 H23 119.2 . .
C23 C24 C25 119.6(9) . .
C23 C24 H24 120.2 . .
C25 C24 H24 120.2 . .
C24 C25 C26 120.2(9) . .
C24 C25 H25 119.9 . .
C26 C25 H25 119.9 . .
C25 C26 C21 119.9(9) . .
C25 C26 H26 120.0 . .
C21 C26 H26 120.0 . .
C28 C27 Sn2 120.8(5) . .
C28 C27 H27A 107.1 . .
Sn2 C27 H27A 107.1 . .
C28 C27 H27B 107.1 . .
Sn2 C27 H27B 107.1 . .
H27A C27 H27B 106.8 . .
C29 C28 C33 118.6(8) . .
C29 C28 C27 121.1(8) . .
C33 C28 C27 120.3(7) . .
C28 C29 C30 120.2(9) . .
C28 C29 H29 119.9 . .
C30 C29 H29 119.9 . .
C31 C30 C29 120.4(9) . .
C31 C30 H30 119.8 . .
C29 C30 H30 119.8 . .
C30 C31 C32 120.6(9) . .
C30 C31 H31 119.7 . .
C32 C31 H31 119.7 . .
C31 C32 C33 120.2(8) . .
C31 C32 H32 119.9 . .
C33 C32 H32 119.9 . .
C32 C33 C28 120.1(8) . .
C32 C33 H33 120.0 . .
C28 C33 H33 120.0 . .
C35 C34 O1 116.5(16) . .
C35 C34 H34A 108.2 . .
O1 C34 H34A 108.2 . .
C35 C34 H34B 108.2 . .
O1 C34 H34B 108.2 . .
H34A C34 H34B 107.3 . .
C34 C35 H35A 109.5 . .
C34 C35 H35B 109.5 . .
H35A C35 H35B 109.5 . .
C34 C35 H35C 109.5 . .
H35A C35 H35C 109.5 . .
H35B C35 H35C 109.5 . .
C37 C36 Sn3 115.6(5) . .
C37 C36 H36A 108.4 . .
Sn3 C36 H36A 108.4 . .
C37 C36 H36B 108.4 . .
Sn3 C36 H36B 108.4 . .
H36A C36 H36B 107.4 . .
C42 C37 C38 119.5(9) . .
C42 C37 C36 120.1(9) . .
C38 C37 C36 120.4(9) . .
C37 C38 C39 119.7(11) . .
C37 C38 H38 120.1 . .
C39 C38 H38 120.1 . .
C40 C39 C38 119.4(12) . .
C40 C39 H39 120.3 . .
C38 C39 H39 120.3 . .
C41 C40 C39 121.1(11) . .
C41 C40 H40 119.4 . .
C39 C40 H40 119.4 . .
C40 C41 C42 119.0(13) . .
C40 C41 H41 120.5 . .
C42 C41 H41 120.5 . .
C37 C42 C41 121.2(12) . .
C37 C42 H42 119.4 . .
C41 C42 H42 119.4 . .
C44 C43 Sn3 111.6(6) . .
C44 C43 H43A 109.3 . .
Sn3 C43 H43A 109.3 . .
C44 C43 H43B 109.3 . .
Sn3 C43 H43B 109.3 . .
H43A C43 H43B 108.0 . .
C45 C44 C49 117.0(11) . .
C45 C44 C43 121.6(10) . .
C49 C44 C43 121.3(10) . .
C44 C45 C46 121.4(14) . .
C44 C45 H45 119.3 . .
C46 C45 H45 119.3 . .
C47 C46 C45 117.5(15) . .
C47 C46 H46 121.3 . .
C45 C46 H46 121.3 . .
C48 C47 C46 123.0(15) . .
C48 C47 H47 118.5 . .
C46 C47 H47 118.5 . .
C47 C48 C49 116.8(15) . .
C47 C48 H48 121.6 . .
C49 C48 H48 121.6 . .
C48 C49 C44 124.2(13) . .
C48 C49 H49 117.9 . .
C44 C49 H49 117.9 . .
C51 C50 Sn4 115.5(6) . .
C51 C50 H50A 108.4 . .
Sn4 C50 H50A 108.4 . .
C51 C50 H50B 108.4 . .
Sn4 C50 H50B 108.4 . .
H50A C50 H50B 107.5 . .
C52 C51 C56 117.1(10) . .
C52 C51 C50 122.3(10) . .
C56 C51 C50 120.6(9) . .
C51 C52 C53 120.4(11) . .
C51 C52 H52 119.8 . .
C53 C52 H52 119.8 . .
C54 C53 C52 119.8(12) . .
C54 C53 H53 120.1 . .
C52 C53 H53 120.1 . .
C55 C54 C53 120.8(14) . .
C55 C54 H54 119.6 . .
C53 C54 H54 119.6 . .
C54 C55 C56 119.9(14) . .
C54 C55 H55 120.0 . .
C56 C55 H55 120.0 . .
C55 C56 C51 121.9(11) . .
C55 C56 H56 119.1 . .
C51 C56 H56 119.1 . .
C58 C57 Sn4 114.4(5) . .
C58 C57 H57A 108.7 . .
Sn4 C57 H57A 108.7 . .
C58 C57 H57B 108.7 . .
Sn4 C57 H57B 108.7 . .
H57A C57 H57B 107.6 . .
C59 C58 C63 117.8(12) . .
C59 C58 C57 122.6(11) . .
C63 C58 C57 119.5(10) . .
C60 C59 C58 122.1(16) . .
C60 C59 H59 118.9 . .
C58 C59 H59 118.9 . .
C59 C60 C61 120.2(18) . .
C59 C60 H60 119.9 . .
C61 C60 H60 119.9 . .
C60 C61 C62 120.2(17) . .
C60 C61 H61 119.9 . .
C62 C61 H61 119.9 . .
C61 C62 C63 119(2) . .
C61 C62 H62 120.4 . .
C63 C62 H62 120.4 . .
C62 C63 C58 120.3(17) . .
C62 C63 H63 119.9 . .
C58 C63 H63 119.9 . .
C65 C64 O3 114.7(16) . .
C65 C64 H64A 108.6 . .
O3 C64 H64A 108.6 . .
C65 C64 H64B 108.6 . .
O3 C64 H64B 108.6 . .
H64A C64 H64B 107.6 . .
C64 C65 H65A 109.5 . .
C64 C65 H65B 109.5 . .
H65A C65 H65B 109.5 . .
C64 C65 H65C 109.5 . .
H65A C65 H65C 109.5 . .
H65B C65 H65C 109.5 . .
Cl2 C66 Cl1 111.4(10) . .
Cl2 C66 H66A 109.3 . .
Cl1 C66 H66A 109.3 . .
Cl2 C66 H66B 109.3 . .
Cl1 C66 H66B 109.3 . .
H66A C66 H66B 108.0 . .
Cl4 C67 Cl3 114.9(8) . .
Cl4 C67 H67A 108.5 . .
Cl3 C67 H67A 108.5 . .
Cl4 C67 H67B 108.5 . .
Cl3 C67 H67B 108.5 . .
H67A C67 H67B 107.5 . .
Cl6 C68 Cl5 105.2(13) . .
Cl6 C68 Cl6' 54.8(9) . .
Cl5 C68 Cl6' 96.2(15) . .
C1 N1 Sn1 164.5(6) . .
C2 N2 Sn3 168.2(7) . .
O5 N6 Fe1 177.1(7) . .
C34 O1 Sn1 126.2(4) . .
C34 O1 Sn2 131.5(4) . .
Sn1 O1 Sn2 102.04(17) . .
Sn1 O2 Sn2 110.52(19) . .
Sn1 O2 Sn2 142.2(2) . 2_776
Sn2 O2 Sn2 106.44(18) . 2_776
C64 O3 Sn3 130.2(6) . .
C64 O3 Sn4 126.1(7) . .
Sn3 O3 Sn4 102.8(2) . .
Sn3 O4 Sn4 110.7(2) . .
Sn3 O4 Sn4 142.9(2) . 2_677
Sn4 O4 Sn4 106.5(2) . 2_677
N6 Fe1 C1 94.7(3) . .
N6 Fe1 C2 95.9(3) . .
C1 Fe1 C2 169.3(3) . .
N6 Fe1 C4 92.6(3) . .
C1 Fe1 C4 89.3(3) . .
C2 Fe1 C4 92.0(3) . .
N6 Fe1 C5 177.7(3) . .
C1 Fe1 C5 85.2(3) . .
C2 Fe1 C5 84.3(3) . .
C4 Fe1 C5 85.1(3) . .
N6 Fe1 C3 96.8(3) . .
C1 Fe1 C3 87.8(3) . .
C2 Fe1 C3 89.2(3) . .
C4 Fe1 C3 170.3(3) . .
C5 Fe1 C3 85.5(3) . .
O2 Sn1 C13 111.6(3) . .
O2 Sn1 C6 118.8(3) . .
C13 Sn1 C6 129.6(3) . .
O2 Sn1 O1 74.26(17) . .
C13 Sn1 O1 95.3(2) . .
C6 Sn1 O1 97.5(3) . .
O2 Sn1 N1 84.45(19) . .
C13 Sn1 N1 92.3(3) . .
C6 Sn1 N1 92.8(3) . .
O1 Sn1 N1 158.70(19) . .
O2 Sn2 C27 114.8(3) . .
O2 Sn2 O2 73.56(18) . 2_776
C27 Sn2 O2 102.9(2) . 2_776
O2 Sn2 C20 114.8(3) . .
C27 Sn2 C20 129.9(3) . .
O2 Sn2 C20 97.0(2) 2_776 .
O2 Sn2 O1 72.62(16) . .
C27 Sn2 O1 89.5(3) . .
O2 Sn2 O1 146.12(16) 2_776 .
C20 Sn2 O1 98.7(2) . .
O4 Sn3 C43 117.6(3) . .
O4 Sn3 C36 121.0(3) . .
C43 Sn3 C36 121.4(4) . .
O4 Sn3 O3 73.63(19) . .
C43 Sn3 O3 99.4(3) . .
C36 Sn3 O3 95.8(3) . .
O4 Sn3 N2 84.2(2) . .
C43 Sn3 N2 92.3(3) . .
C36 Sn3 N2 94.0(3) . .
O3 Sn3 N2 157.8(2) . .
O4 Sn4 O4 73.5(2) . 2_677
O4 Sn4 C50 113.1(3) . .
O4 Sn4 C50 96.8(3) 2_677 .
O4 Sn4 C57 120.0(3) . .
O4 Sn4 C57 98.1(3) 2_677 .
C50 Sn4 C57 127.0(4) . .
O4 Sn4 O3 72.77(19) . .
O4 Sn4 O3 146.14(18) 2_677 .
C50 Sn4 O3 99.2(3) . .
C57 Sn4 O3 95.8(3) . .
C68 Cl6 Cl6' 71.1(11) . .
Cl6 Cl6' C68 54.1(10) . .

loop_
_geom_bond_atom_site_label_1
_geom_bond_atom_site_label_2
_geom_bond_distance
_geom_bond_site_symmetry_2
C1 N1 1.148(9) .
C1 Fe1 1.919(7) .
C2 N2 1.139(9) .
C2 Fe1 1.926(7) .
C3 N3 1.135(10) .
C3 Fe1 1.953(8) .
C4 N4 1.142(11) .
C4 Fe1 1.943(9) .
C5 N5 1.146(10) .
C5 Fe1 1.944(9) .
C6 C7 1.509(10) .
C6 Sn1 2.127(7) .
C6 H6A 0.9700 .
C6 H6B 0.9700 .
C7 C12 1.377(12) .
C7 C8 1.389(12) .
C8 C9 1.403(13) .
C8 H8 0.9300 .
C9 C10 1.372(17) .
C9 H9 0.9300 .
C10 C11 1.390(16) .
C10 H10 0.9300 .
C11 C12 1.394(12) .
C11 H11 0.9300 .
C12 H12 0.9300 .
C13 C14 1.513(10) .
C13 Sn1 2.123(8) .
C13 H13A 0.9700 .
C13 H13B 0.9700 .
C14 C19 1.393(11) .
C14 C15 1.398(11) .
C15 C16 1.371(13) .
C15 H15 0.9300 .
C16 C17 1.354(14) .
C16 H16 0.9300 .
C17 C18 1.388(14) .
C17 H17 0.9300 .
C18 C19 1.388(13) .
C18 H18 0.9300 .
C19 H19 0.9300 .
C20 C21 1.512(10) .
C20 Sn2 2.137(7) .
C20 H20A 0.9700 .
C20 H20B 0.9700 .
C21 C22 1.385(11) .
C21 C26 1.392(11) .
C22 C23 1.380(12) .
C22 H22 0.9300 .
C23 C24 1.354(16) .
C23 H23 0.9300 .
C24 C25 1.378(16) .
C24 H24 0.9300 .
C25 C26 1.390(14) .
C25 H25 0.9300 .
C26 H26 0.9300 .
C27 C28 1.527(11) .
C27 Sn2 2.111(8) .
C27 H27A 0.9700 .
C27 H27B 0.9700 .
C28 C29 1.385(12) .
C28 C33 1.401(11) .
C29 C30 1.394(14) .
C29 H29 0.9300 .
C30 C31 1.354(14) .
C30 H30 0.9300 .
C31 C32 1.374(13) .
C31 H31 0.9300 .
C32 C33 1.383(12) .
C32 H32 0.9300 .
C33 H33 0.9300 .
C34 C35 1.28(3) .
C34 O1 1.418(8) .
C34 H34A 0.9700 .
C34 H34B 0.9700 .
C35 H35A 0.9600 .
C35 H35B 0.9600 .
C35 H35C 0.9600 .
C36 C37 1.510(11) .
C36 Sn3 2.144(8) .
C36 H36A 0.9700 .
C36 H36B 0.9700 .
C37 C42 1.362(14) .
C37 C38 1.370(13) .
C38 C39 1.404(13) .
C38 H38 0.9300 .
C39 C40 1.383(19) .
C39 H39 0.9300 .
C40 C41 1.341(19) .
C40 H40 0.9300 .
C41 C42 1.405(16) .
C41 H41 0.9300 .
C42 H42 0.9300 .
C43 C44 1.493(13) .
C43 Sn3 2.124(10) .
C43 H43A 0.9700 .
C43 H43B 0.9700 .
C44 C45 1.367(15) .
C44 C49 1.382(15) .
C45 C46 1.412(19) .
C45 H45 0.9300 .
C46 C47 1.38(2) .
C46 H46 0.9300 .
C47 C48 1.36(2) .
C47 H47 0.9300 .
C48 C49 1.370(16) .
C48 H48 0.9300 .
C49 H49 0.9300 .
C50 C51 1.482(13) .
C50 Sn4 2.141(9) .
C50 H50A 0.9700 .
C50 H50B 0.9700 .
C51 C52 1.383(14) .
C51 C56 1.391(14) .
C52 C53 1.412(18) .
C52 H52 0.9300 .
C53 C54 1.36(2) .
C53 H53 0.9300 .
C54 C55 1.347(19) .
C54 H54 0.9300 .
C55 C56 1.378(17) .
C55 H55 0.9300 .
C56 H56 0.9300 .
C57 C58 1.471(13) .
C57 Sn4 2.143(8) .
C57 H57A 0.9700 .
C57 H57B 0.9700 .
C58 C59 1.369(14) .
C58 C63 1.381(17) .
C59 C60 1.33(2) .
C59 H59 0.9300 .
C60 C61 1.36(3) .
C60 H60 0.9300 .
C61 C62 1.37(3) .
C61 H61 0.9300 .
C62 C63 1.37(2) .
C62 H62 0.9300 .
C63 H63 0.9300 .
C64 C65 1.30(3) .
C64 O3 1.417(12) .
C64 H64A 0.9700 .
C64 H64B 0.9700 .
C65 H65A 0.9600 .
C65 H65B 0.9600 .
C65 H65C 0.9600 .
C66 Cl2 1.653(15) .
C66 Cl1 1.730(14) .
C66 H66A 0.9700 .
C66 H66B 0.9700 .
C67 Cl4 1.718(12) .
C67 Cl3 1.734(13) .
C67 H67A 0.9700 .
C67 H67B 0.9700 .
C68 Cl6 1.68(2) .
C68 Cl5 1.83(3) .
C68 Cl6' 1.96(3) .
N1 Sn1 2.258(6) .
N2 Sn3 2.265(6) .
N6 O5 1.135(8) .
N6 Fe1 1.656(7) .
O1 Sn1 2.143(4) .
O1 Sn2 2.172(4) .
O2 Sn1 2.014(4) .
O2 Sn2 2.067(4) .
O2 Sn2 2.134(4) 2_776
O3 Sn3 2.145(5) .
O3 Sn4 2.156(6) .
O4 Sn3 2.027(5) .
O4 Sn4 2.059(5) .
O4 Sn4 2.136(5) 2_677
Sn2 O2 2.134(4) 2_776
Sn4 O4 2.136(5) 2_677
Cl6 Cl6' 1.69(2) .

loop_
_geom_torsion_atom_site_label_1
_geom_torsion_atom_site_label_2
_geom_torsion_atom_site_label_3
_geom_torsion_atom_site_label_4
_geom_torsion
_geom_torsion_site_symmetry_1
_geom_torsion_site_symmetry_4
Sn1 C6 C7 C12 -89.8(8) . .
Sn1 C6 C7 C8 88.0(8) . .
C12 C7 C8 C9 -0.1(13) . .
C6 C7 C8 C9 -177.9(8) . .
C7 C8 C9 C10 0.7(15) . .
C8 C9 C10 C11 -1.1(16) . .
C9 C10 C11 C12 1.1(16) . .
C8 C7 C12 C11 0.1(13) . .
C6 C7 C12 C11 177.9(8) . .
C10 C11 C12 C7 -0.5(14) . .
Sn1 C13 C14 C19 102.2(8) . .
Sn1 C13 C14 C15 -76.9(8) . .
C19 C14 C15 C16 1.0(12) . .
C13 C14 C15 C16 -179.9(8) . .
C14 C15 C16 C17 -0.2(14) . .
C15 C16 C17 C18 0.1(14) . .
C16 C17 C18 C19 -0.8(14) . .
C17 C18 C19 C14 1.6(13) . .
C15 C14 C19 C18 -1.7(12) . .
C13 C14 C19 C18 179.2(8) . .
Sn2 C20 C21 C22 101.1(8) . .
Sn2 C20 C21 C26 -81.2(9) . .
C26 C21 C22 C23 0.9(14) . .
C20 C21 C22 C23 178.7(9) . .
C21 C22 C23 C24 -1.4(18) . .
C22 C23 C24 C25 1(2) . .
C23 C24 C25 C26 0.6(19) . .
C24 C25 C26 C21 -1.1(17) . .
C22 C21 C26 C25 0.3(14) . .
C20 C21 C26 C25 -177.5(9) . .
Sn2 C27 C28 C29 -88.5(9) . .
Sn2 C27 C28 C33 93.7(8) . .
C33 C28 C29 C30 0.3(13) . .
C27 C28 C29 C30 -177.5(8) . .
C28 C29 C30 C31 0.9(16) . .
C29 C30 C31 C32 -1.4(17) . .
C30 C31 C32 C33 0.7(16) . .
C31 C32 C33 C28 0.6(14) . .
C29 C28 C33 C32 -1.0(12) . .
C27 C28 C33 C32 176.8(8) . .
Sn3 C36 C37 C42 -102.7(9) . .
Sn3 C36 C37 C38 75.8(9) . .
C42 C37 C38 C39 -0.9(12) . .
C36 C37 C38 C39 -179.4(7) . .
C37 C38 C39 C40 -0.9(13) . .
C38 C39 C40 C41 0.6(16) . .
C39 C40 C41 C42 1.5(17) . .
C38 C37 C42 C41 3.0(14) . .
C36 C37 C42 C41 -178.5(9) . .
C40 C41 C42 C37 -3.3(16) . .
Sn3 C43 C44 C45 -83.4(11) . .
Sn3 C43 C44 C49 92.1(10) . .
C49 C44 C45 C46 2.5(17) . .
C43 C44 C45 C46 178.2(11) . .
C44 C45 C46 C47 -1(2) . .
C45 C46 C47 C48 0(2) . .
C46 C47 C48 C49 -1(2) . .
C47 C48 C49 C44 2(2) . .
C45 C44 C49 C48 -2.8(17) . .
C43 C44 C49 C48 -178.5(11) . .
Sn4 C50 C51 C52 99.2(10) . .
Sn4 C50 C51 C56 -79.2(10) . .
C56 C51 C52 C53 -0.4(15) . .
C50 C51 C52 C53 -178.9(9) . .
C51 C52 C53 C54 -0.7(18) . .
C52 C53 C54 C55 3(2) . .
C53 C54 C55 C56 -5(2) . .
C54 C55 C56 C51 3(2) . .
C52 C51 C56 C55 -0.9(17) . .
C50 C51 C56 C55 177.6(11) . .
Sn4 C57 C58 C59 73.3(10) . .
Sn4 C57 C58 C63 -109.9(9) . .
C63 C58 C59 C60 1.7(19) . .
C57 C58 C59 C60 178.6(12) . .
C58 C59 C60 C61 2(3) . .
C59 C60 C61 C62 -4(3) . .
C60 C61 C62 C63 3(3) . .
C61 C62 C63 C58 0(2) . .
C59 C58 C63 C62 -2.5(18) . .
C57 C58 C63 C62 -179.5(12) . .
Fe1 C1 N1 Sn1 -148(17) . .
Fe1 C2 N2 Sn3 -125(16) . .
C35 C34 O1 Sn1 150.7(18) . .
C35 C34 O1 Sn2 -22(2) . .
C65 C64 O3 Sn3 48.7(19) . .
C65 C64 O3 Sn4 -143.7(14) . .
O5 N6 Fe1 C1 98(13) . .
O5 N6 Fe1 C2 -84(13) . .
O5 N6 Fe1 C4 9(13) . .
O5 N6 Fe1 C5 12(18) . .
O5 N6 Fe1 C3 -173(100) . .
N1 C1 Fe1 N6 155(19) . .
N1 C1 Fe1 C2 -15(20) . .
N1 C1 Fe1 C4 -112(19) . .
N1 C1 Fe1 C5 -27(19) . .
N1 C1 Fe1 C3 59(19) . .
N2 C2 Fe1 N6 -122(17) . .
N2 C2 Fe1 C1 48(18) . .
N2 C2 Fe1 C4 145(17) . .
N2 C2 Fe1 C5 60(17) . .
N2 C2 Fe1 C3 -25(17) . .
N4 C4 Fe1 N6 37(15) . .
N4 C4 Fe1 C1 -58(15) . .
N4 C4 Fe1 C2 133(15) . .
N4 C4 Fe1 C5 -143(15) . .
N4 C4 Fe1 C3 -130(15) . .
N5 C5 Fe1 N6 72(65) . .
N5 C5 Fe1 C1 -15(62) . .
N5 C5 Fe1 C2 167(100) . .
N5 C5 Fe1 C4 75(62) . .
N5 C5 Fe1 C3 -103(62) . .
N3 C3 Fe1 N6 -105(48) . .
N3 C3 Fe1 C1 -11(48) . .
N3 C3 Fe1 C2 159(48) . .
N3 C3 Fe1 C4 62(49) . .
N3 C3 Fe1 C5 74(48) . .
Sn2 O2 Sn1 C13 -83.4(3) . .
Sn2 O2 Sn1 C13 83.9(5) 2_776 .
Sn2 O2 Sn1 C6 96.2(3) . .
Sn2 O2 Sn1 C6 -96.5(5) 2_776 .
Sn2 O2 Sn1 O1 6.2(2) . .
Sn2 O2 Sn1 O1 173.5(4) 2_776 .
Sn2 O2 Sn1 N1 -173.6(3) . .
Sn2 O2 Sn1 N1 -6.4(4) 2_776 .
C14 C13 Sn1 O2 -128.8(5) . .
C14 C13 Sn1 C6 51.7(7) . .
C14 C13 Sn1 O1 156.1(6) . .
C14 C13 Sn1 N1 -43.8(6) . .
C7 C6 Sn1 O2 151.2(5) . .
C7 C6 Sn1 C13 -29.3(7) . .
C7 C6 Sn1 O1 -132.6(6) . .
C7 C6 Sn1 N1 66.0(6) . .
C34 O1 Sn1 O2 179.7(7) . .
Sn2 O1 Sn1 O2 -5.61(19) . .
C34 O1 Sn1 C13 -69.3(7) . .
Sn2 O1 Sn1 C13 105.3(3) . .
C34 O1 Sn1 C6 61.9(7) . .
Sn2 O1 Sn1 C6 -123.5(3) . .
C34 O1 Sn1 N1 -179.7(7) . .
Sn2 O1 Sn1 N1 -5.1(7) . .
C1 N1 Sn1 O2 162(2) . .
C1 N1 Sn1 C13 50(2) . .
C1 N1 Sn1 C6 -79(2) . .
C1 N1 Sn1 O1 161(2) . .
Sn1 O2 Sn2 C27 75.0(3) . .
Sn2 O2 Sn2 C27 -96.9(3) 2_776 .
Sn1 O2 Sn2 O2 171.9(4) . 2_776
Sn2 O2 Sn2 O2 0.000(2) 2_776 2_776
Sn1 O2 Sn2 C20 -97.9(3) . .
Sn2 O2 Sn2 C20 90.2(3) 2_776 .
Sn1 O2 Sn2 O1 -6.1(2) . .
Sn2 O2 Sn2 O1 -178.0(3) 2_776 .
C28 C27 Sn2 O2 87.8(7) . .
C28 C27 Sn2 O2 10.1(7) . 2_776
C28 C27 Sn2 C20 -100.7(7) . .
C28 C27 Sn2 O1 158.3(7) . .
C21 C20 Sn2 O2 84.6(6) . .
C21 C20 Sn2 C27 -87.0(7) . .
C21 C20 Sn2 O2 159.7(6) . 2_776
C21 C20 Sn2 O1 9.8(6) . .
C34 O1 Sn2 O2 179.7(7) . .
Sn1 O1 Sn2 O2 5.52(19) . .
C34 O1 Sn2 C27 63.5(7) . .
Sn1 O1 Sn2 C27 -110.8(3) . .
C34 O1 Sn2 O2 176.4(6) . 2_776
Sn1 O1 Sn2 O2 2.2(5) . 2_776
C34 O1 Sn2 C20 -66.9(7) . .
Sn1 O1 Sn2 C20 118.9(3) . .
Sn4 O4 Sn3 C43 -89.3(4) . .
Sn4 O4 Sn3 C43 91.4(5) 2_677 .
Sn4 O4 Sn3 C36 89.8(3) . .
Sn4 O4 Sn3 C36 -89.4(5) 2_677 .
Sn4 O4 Sn3 O3 2.9(2) . .
Sn4 O4 Sn3 O3 -176.4(5) 2_677 .
Sn4 O4 Sn3 N2 -178.9(3) . .
Sn4 O4 Sn3 N2 1.8(4) 2_677 .
C44 C43 Sn3 O4 -161.7(6) . .
C44 C43 Sn3 C36 19.2(9) . .
C44 C43 Sn3 O3 122.0(7) . .
C44 C43 Sn3 N2 -77.0(7) . .
C37 C36 Sn3 O4 98.0(7) . .
C37 C36 Sn3 C43 -82.9(8) . .
C37 C36 Sn3 O3 172.4(7) . .
C37 C36 Sn3 N2 12.3(8) . .
C64 O3 Sn3 O4 167.1(9) . .
Sn4 O3 Sn3 O4 -2.6(2) . .
C64 O3 Sn3 C43 -76.7(9) . .
Sn4 O3 Sn3 C43 113.5(3) . .
C64 O3 Sn3 C36 46.5(10) . .
Sn4 O3 Sn3 C36 -123.3(3) . .
C64 O3 Sn3 N2 162.4(9) . .
Sn4 O3 Sn3 N2 -7.4(7) . .
C2 N2 Sn3 O4 154(3) . .
C2 N2 Sn3 C43 36(3) . .
C2 N2 Sn3 C36 -85(3) . .
C2 N2 Sn3 O3 158(3) . .
Sn3 O4 Sn4 O4 -179.5(4) . 2_677
Sn4 O4 Sn4 O4 0.0 2_677 2_677
Sn3 O4 Sn4 C50 89.9(4) . .
Sn4 O4 Sn4 C50 -90.5(4) 2_677 .
Sn3 O4 Sn4 C57 -89.6(4) . .
Sn4 O4 Sn4 C57 90.0(3) 2_677 .
Sn3 O4 Sn4 O3 -2.9(2) . .
Sn4 O4 Sn4 O3 176.7(3) 2_677 .
C51 C50 Sn4 O4 -93.8(7) . .
C51 C50 Sn4 O4 -168.8(7) . 2_677
C51 C50 Sn4 C57 85.7(8) . .
C51 C50 Sn4 O3 -18.7(8) . .
C58 C57 Sn4 O4 -9.2(8) . .
C58 C57 Sn4 O4 66.4(7) . 2_677
C58 C57 Sn4 C50 171.3(6) . .
C58 C57 Sn4 O3 -82.6(7) . .
C64 O3 Sn4 O4 -167.7(9) . .
Sn3 O3 Sn4 O4 2.6(2) . .
C64 O3 Sn4 O4 -162.0(8) . 2_677
Sn3 O3 Sn4 O4 8.4(5) . 2_677
C64 O3 Sn4 C50 80.8(9) . .
Sn3 O3 Sn4 C50 -108.8(3) . .
C64 O3 Sn4 C57 -48.1(9) . .
Sn3 O3 Sn4 C57 122.2(3) . .
Cl5 C68 Cl6 Cl6' -86.8(15) . .
Cl5 C68 Cl6' Cl6 104.3(12) . .
